data_2217018
loop_
_publ_author_name
'Li, Yong'

_publ_section_title
Bis[<i>N</i>^3^-(2-hydroxybenzoyl)pyridine-2-carboxamidrazonato-\k^3^<i>N</i>^1^,<i>N</i>^2^,<i>O</i>]manganese(II)
_journal_coeditor_code DN2292
_journal_issue 1
_journal_name_full 'Acta Crystallographica Section E'
_journal_page_first m50
_journal_page_last m50
_journal_paper_doi 10.1107/S1600536807063301
_journal_volume 64
_journal_year 2008
_chemical_formula_iupac '[Mn (C13 H11 N4 O2)2]'
_chemical_formula_moiety 'C26 H22 Mn N8 O4'
_chemical_formula_sum 'C26 H22 Mn N8 O4'
_chemical_formula_weight 565.46
_chemical_name_systematic
;
Bis[<i>N</i>^3^-(2-hydroxybenzoyl)pyridine-2-carboxamidrazonato-
\k^3^<i>N</i>^1^,<i>N</i>^2^,<i>O</i>]manganese(II)
;
_space_group_IT_number 13
_symmetry_cell_setting monoclinic
_symmetry_space_group_name_Hall '-P 2yc'
_symmetry_space_group_name_H-M 'P 1 2/c 1'
_atom_sites_solution_hydrogens geom
_atom_sites_solution_primary direct
_atom_sites_solution_secondary difmap
_audit_creation_method SHELXL-97
_cell_angle_alpha 90.00
_cell_angle_beta 116.192(7)
_cell_angle_gamma 90.00
_cell_formula_units_Z 4
_cell_length_a 10.7661(16)
_cell_length_b 13.049(2)
_cell_length_c 19.998(3)
_cell_measurement_reflns_used 9514
_cell_measurement_temperature 173(2)
_cell_measurement_theta_max 28.28
_cell_measurement_theta_min 2.496
_cell_volume 2521.0(7)
_computing_cell_refinement 'SAINT-Plus (Bruker, 2003)'
_computing_data_collection 'SMART (Bruker, 2002)'
_computing_data_reduction 'SAINT-Plus (Bruker, 2003)'
_computing_molecular_graphics
;
ORTEPIII (Burnett & Johnson, 1996), ORTEP-3 for Windows (Farrugia,
1997)
and XP (in SHELXTL; Bruker, 2000)
;
_computing_publication_material 'SHELXTL (Bruker, 2000)'
_computing_structure_refinement 'SHELXTL (Bruker, 2000)'
_computing_structure_solution 'SHELXTL (Bruker, 2000)'
_diffrn_ambient_temperature 173(2)
_diffrn_measured_fraction_theta_full 0.996
_diffrn_measured_fraction_theta_max 0.996
_diffrn_measurement_device_type 'Bruker SMART CCD area-detector'
_diffrn_measurement_method '\f and \w scans'
_diffrn_radiation_monochromator graphite
_diffrn_radiation_source 'fine-focus sealed tube'
_diffrn_radiation_type MoK\a
_diffrn_radiation_wavelength 0.71073
_diffrn_reflns_av_R_equivalents 0.0514
_diffrn_reflns_av_sigmaI/netI 0.0368
_diffrn_reflns_limit_h_max 12
_diffrn_reflns_limit_h_min -13
_diffrn_reflns_limit_k_max 15
_diffrn_reflns_limit_k_min -15
_diffrn_reflns_limit_l_max 22
_diffrn_reflns_limit_l_min -24
_diffrn_reflns_number 13210
_diffrn_reflns_theta_full 25.49
_diffrn_reflns_theta_max 25.49
_diffrn_reflns_theta_min 1.56
_exptl_absorpt_coefficient_mu 0.574
_exptl_absorpt_correction_T_max 0.850
_exptl_absorpt_correction_T_min 0.816
_exptl_absorpt_correction_type multi-scan
_exptl_absorpt_process_details '(SADABS; Bruker, 2000)'
_exptl_crystal_colour red
_exptl_crystal_density_diffrn 1.490
_exptl_crystal_density_method 'not measured'
_exptl_crystal_description block
_exptl_crystal_F_000 1164
_exptl_crystal_size_max 0.35
_exptl_crystal_size_mid 0.32
_exptl_crystal_size_min 0.28
_refine_diff_density_max 0.713
_refine_diff_density_min -0.456
_refine_ls_extinction_method none
_refine_ls_goodness_of_fit_ref 1.067
_refine_ls_hydrogen_treatment constr
_refine_ls_matrix_type full
_refine_ls_number_parameters 352
_refine_ls_number_reflns 4676
_refine_ls_number_restraints 0
_refine_ls_restrained_S_all 1.067
_refine_ls_R_factor_all 0.0450
_refine_ls_R_factor_gt 0.0394
_refine_ls_shift/su_max 0.000
_refine_ls_shift/su_mean 0.000
_refine_ls_structure_factor_coef Fsqd
_refine_ls_weighting_details 'calc w=1/[\s^2^(Fo^2^)+(0.0484P)^2^+2.5739P] where P=(Fo^2^+2Fc^2^)/3'
_refine_ls_weighting_scheme calc
_refine_ls_wR_factor_gt 0.1071
_refine_ls_wR_factor_ref 0.1095
_reflns_number_gt 4155
_reflns_number_total 4676
_reflns_threshold_expression I>2\s(I)
_cod_data_source_file dn2292.cif
_cod_data_source_block I
_cod_original_sg_symbol_H-M 'P 2/c'
_cod_database_code 2217018
_cod_database_fobs_code 2217018

loop_
_symmetry_equiv_pos_as_xyz
'x, y, z'
'-x, y, -z+1/2'
'-x, -y, -z'
'x, -y, z-1/2'

loop_
_atom_site_type_symbol
_atom_site_label
_atom_site_fract_x
_atom_site_fract_y
_atom_site_fract_z
_atom_site_U_iso_or_equiv
_atom_site_adp_type
_atom_site_calc_flag
_atom_site_refinement_flags
_atom_site_occupancy
Mn Mn1 0.48496(3) 0.24317(2) 0.001305(18) 0.01994(12) Uani d . 1
O O1 0.34073(16) 0.27345(12) -0.11489(9) 0.0227(3) Uani d . 1
O O2 0.34502(18) 0.06726(13) -0.27699(9) 0.0303(4) Uani d . 1
H H2A 0.4017 0.0720 -0.2318 0.045 Uiso d R 1
O O3 0.33067(16) 0.22300(12) 0.04389(9) 0.0230(3) Uani d . 1
O O4 0.33727(19) 0.43655(13) 0.20316(10) 0.0327(4) Uani d . 1
H H4A 0.3958 0.4277 0.1866 0.049 Uiso d R 1
N N1 0.64892(19) 0.12437(15) 0.07874(10) 0.0229(4) Uani d . 1
N N2 0.52421(19) 0.13187(14) -0.06626(10) 0.0210(4) Uani d . 1
N N3 0.6414(2) -0.01103(14) -0.08148(11) 0.0243(4) Uani d . 1
H H3A 0.6011 -0.0063 -0.1304 0.029 Uiso d R 1
H H3B 0.7018 -0.0602 -0.0596 0.029 Uiso d R 1
N N4 0.44572(19) 0.13650(14) -0.14337(10) 0.0218(4) Uani d . 1
N N5 0.64734(19) 0.35892(15) -0.00045(11) 0.0242(4) Uani d . 1
N N6 0.6224(2) 0.51303(15) 0.14364(11) 0.0287(5) Uani d . 1
H H6A 0.5814 0.5115 0.1731 0.034 Uiso d R 1
H H6B 0.6772 0.5645 0.1462 0.034 Uiso d R 1
N N7 0.52385(19) 0.35738(14) 0.08584(10) 0.0218(4) Uani d . 1
N N8 0.4424(2) 0.35657(15) 0.12401(11) 0.0238(4) Uani d . 1
C C1 0.6845(2) 0.05120(16) 0.04260(12) 0.0194(4) Uani d . 1
C C2 0.7836(2) -0.02275(18) 0.08055(13) 0.0249(5) Uani d . 1
H H2 0.8065 -0.0739 0.0540 0.030 Uiso calc R 1
C C3 0.8486(2) -0.02049(19) 0.15777(14) 0.0289(5) Uani d . 1
H H3 0.9160 -0.0707 0.1849 0.035 Uiso calc R 1
C C4 0.8145(2) 0.0552(2) 0.19479(13) 0.0291(5) Uani d . 1
H H4 0.8589 0.0588 0.2477 0.035 Uiso calc R 1
C C5 0.7136(2) 0.12593(19) 0.15304(13) 0.0270(5) Uani d . 1
H H5 0.6895 0.1778 0.1786 0.032 Uiso calc R 1
C C6 0.6109(2) 0.05651(16) -0.04034(12) 0.0195(4) Uani d . 1
C C7 0.3522(2) 0.21080(16) -0.16168(12) 0.0202(4) Uani d . 1
C C8 0.2524(2) 0.21631(18) -0.24186(13) 0.0228(5) Uani d . 1
C C9 0.1513(3) 0.2926(2) -0.26567(14) 0.0327(6) Uani d . 1
H H9 0.1509 0.3419 -0.2308 0.039 Uiso calc R 1
C C10 0.0521(3) 0.2982(2) -0.33867(15) 0.0391(6) Uani d . 1
H H10 -0.0147 0.3516 -0.3538 0.047 Uiso calc R 1
C C11 0.0499(3) 0.2261(2) -0.38990(14) 0.0345(6) Uani d . 1
H H11 -0.0199 0.2290 -0.4399 0.041 Uiso calc R 1
C C12 0.1491(3) 0.1499(2) -0.36856(14) 0.0309(5) Uani d . 1
H H12 0.1480 0.1011 -0.4041 0.037 Uiso calc R 1
C C13 0.2511(2) 0.14416(17) -0.29498(12) 0.0235(5) Uani d . 1
C C14 0.6746(2) 0.43915(17) 0.04641(12) 0.0202(4) Uani d . 1
C C15 0.7624(2) 0.51802(18) 0.04861(13) 0.0264(5) Uani d . 1
H H15 0.7787 0.5742 0.0817 0.032 Uiso calc R 1
C C16 0.8263(3) 0.51342(19) 0.00135(14) 0.0297(5) Uani d . 1
H H16 0.8870 0.5665 0.0017 0.036 Uiso calc R 1
C C17 0.8001(3) 0.4310(2) -0.04579(14) 0.0319(6) Uani d . 1
H H17 0.8427 0.4259 -0.0783 0.038 Uiso calc R 1
C C18 0.7105(3) 0.3555(2) -0.04503(14) 0.0306(5) Uani d . 1
H H18 0.6930 0.2986 -0.0776 0.037 Uiso calc R 1
C C19 0.6018(2) 0.43734(16) 0.09498(12) 0.0208(5) Uani d . 1
C C20 0.3441(2) 0.28614(17) 0.09614(12) 0.0218(5) Uani d . 1
C C21 0.2390(2) 0.28714(18) 0.12565(12) 0.0236(5) Uani d . 1
C C22 0.1321(3) 0.21487(19) 0.09977(14) 0.0285(5) Uani d . 1
H H22 0.1339 0.1612 0.0681 0.034 Uiso calc R 1
C C23 0.0237(3) 0.2198(2) 0.11919(15) 0.0348(6) Uani d . 1
H H23 -0.0481 0.1701 0.1010 0.042 Uiso calc R 1
C C24 0.0211(3) 0.2983(2) 0.16550(15) 0.0389(6) Uani d . 1
H H24 -0.0544 0.3033 0.1779 0.047 Uiso calc R 1
C C25 0.1270(3) 0.3689(2) 0.19368(15) 0.0361(6) Uani d . 1
H H25 0.1250 0.4212 0.2263 0.043 Uiso calc R 1
C C26 0.2376(3) 0.36451(18) 0.17467(13) 0.0267(5) Uani d . 1

loop_
_atom_site_aniso_label
_atom_site_aniso_U_11
_atom_site_aniso_U_22
_atom_site_aniso_U_33
_atom_site_aniso_U_12
_atom_site_aniso_U_13
_atom_site_aniso_U_23
Mn1 0.02221(19) 0.01706(19) 0.0222(2) -0.00067(13) 0.01128(15) -0.00370(13)
O1 0.0249(8) 0.0214(8) 0.0214(8) 0.0025(6) 0.0099(7) -0.0026(6)
O2 0.0325(9) 0.0330(9) 0.0216(8) 0.0076(7) 0.0085(7) -0.0036(7)
O3 0.0269(8) 0.0200(8) 0.0253(8) -0.0025(6) 0.0144(7) -0.0038(6)
O4 0.0392(10) 0.0340(10) 0.0344(10) -0.0081(8) 0.0250(8) -0.0119(8)
N1 0.0224(9) 0.0242(10) 0.0232(10) -0.0024(8) 0.0112(8) -0.0025(8)
N2 0.0223(9) 0.0209(9) 0.0184(9) 0.0006(8) 0.0078(8) -0.0013(7)
N3 0.0295(10) 0.0225(10) 0.0210(10) 0.0074(8) 0.0113(8) 0.0012(7)
N4 0.0224(9) 0.0219(10) 0.0197(9) 0.0015(8) 0.0079(8) -0.0015(7)
N5 0.0248(10) 0.0253(10) 0.0249(10) -0.0018(8) 0.0132(8) -0.0031(8)
N6 0.0400(12) 0.0236(10) 0.0303(11) -0.0106(9) 0.0227(10) -0.0082(8)
N7 0.0241(9) 0.0236(10) 0.0217(9) -0.0030(8) 0.0138(8) -0.0028(8)
N8 0.0273(10) 0.0243(10) 0.0255(10) -0.0026(8) 0.0169(8) -0.0030(8)
C1 0.0187(10) 0.0188(11) 0.0226(11) -0.0041(8) 0.0108(9) -0.0006(8)
C2 0.0239(11) 0.0218(11) 0.0284(12) -0.0010(9) 0.0112(10) -0.0004(9)
C3 0.0248(12) 0.0300(13) 0.0270(12) -0.0007(10) 0.0071(10) 0.0053(10)
C4 0.0263(12) 0.0387(14) 0.0186(11) -0.0060(10) 0.0066(10) 0.0001(10)
C5 0.0282(12) 0.0318(13) 0.0230(12) -0.0036(10) 0.0133(10) -0.0033(10)
C6 0.0185(10) 0.0171(11) 0.0249(11) -0.0041(8) 0.0114(9) -0.0010(8)
C7 0.0227(11) 0.0183(10) 0.0212(11) -0.0014(9) 0.0111(9) -0.0003(8)
C8 0.0229(11) 0.0234(11) 0.0225(11) -0.0004(9) 0.0103(10) 0.0012(9)
C9 0.0323(13) 0.0338(14) 0.0302(13) 0.0082(11) 0.0122(11) -0.0003(11)
C10 0.0320(14) 0.0450(16) 0.0336(14) 0.0164(12) 0.0084(12) 0.0074(12)
C11 0.0276(13) 0.0460(16) 0.0215(12) 0.0006(11) 0.0032(10) 0.0059(11)
C12 0.0313(13) 0.0358(14) 0.0257(12) -0.0037(11) 0.0128(11) -0.0031(10)
C13 0.0249(11) 0.0243(12) 0.0226(11) -0.0023(9) 0.0117(10) 0.0000(9)
C14 0.0170(10) 0.0221(11) 0.0190(10) 0.0017(8) 0.0057(9) 0.0018(9)
C15 0.0236(12) 0.0262(12) 0.0281(12) -0.0028(9) 0.0102(10) -0.0025(10)
C16 0.0226(11) 0.0334(14) 0.0360(14) -0.0040(10) 0.0155(11) 0.0029(11)
C17 0.0291(13) 0.0392(15) 0.0351(14) 0.0000(11) 0.0212(11) 0.0006(11)
C18 0.0324(13) 0.0333(13) 0.0318(13) -0.0012(10) 0.0195(11) -0.0059(10)
C19 0.0207(11) 0.0197(11) 0.0210(11) 0.0017(8) 0.0085(9) 0.0011(9)
C20 0.0266(11) 0.0183(11) 0.0216(11) 0.0008(9) 0.0116(9) 0.0019(9)
C21 0.0274(12) 0.0242(12) 0.0219(11) 0.0004(9) 0.0133(10) 0.0029(9)
C22 0.0322(13) 0.0276(12) 0.0284(13) -0.0035(10) 0.0157(11) 0.0004(10)
C23 0.0302(13) 0.0389(15) 0.0383(15) -0.0085(11) 0.0180(12) 0.0019(12)
C24 0.0351(14) 0.0535(17) 0.0394(15) -0.0013(13) 0.0267(13) 0.0005(13)
C25 0.0392(15) 0.0420(15) 0.0364(14) -0.0009(12) 0.0251(12) -0.0050(12)
C26 0.0313(12) 0.0286(12) 0.0233(12) -0.0005(10) 0.0149(10) 0.0010(10)

loop_
_atom_type_symbol
_atom_type_description
_atom_type_scat_dispersion_real
_atom_type_scat_dispersion_imag
_atom_type_scat_source
C C 0.0033 0.0016 'International Tables Vol C Tables 4.2.6.8 and 6.1.1.4'
H H 0.0000 0.0000 'International Tables Vol C Tables 4.2.6.8 and 6.1.1.4'
Mn Mn 0.3368 0.7283 'International Tables Vol C Tables 4.2.6.8 and 6.1.1.4'
N N 0.0061 0.0033 'International Tables Vol C Tables 4.2.6.8 and 6.1.1.4'
O O 0.0106 0.0060 'International Tables Vol C Tables 4.2.6.8 and 6.1.1.4'

loop_
_geom_angle_atom_site_label_1
_geom_angle_atom_site_label_2
_geom_angle_atom_site_label_3
_geom_angle
N2 Mn1 N7 159.74(7)
N2 Mn1 O1 72.45(6)
N7 Mn1 O1 120.69(7)
N2 Mn1 O3 123.80(7)
N7 Mn1 O3 72.29(6)
O1 Mn1 O3 97.47(6)
N2 Mn1 N5 94.12(7)
N7 Mn1 N5 71.01(7)
O1 Mn1 N5 93.02(6)
O3 Mn1 N5 142.07(6)
N2 Mn1 N1 70.67(7)
N7 Mn1 N1 96.34(7)
O1 Mn1 N1 142.69(6)
O3 Mn1 N1 98.21(6)
N5 Mn1 N1 95.03(7)
C7 O1 Mn1 113.97(14)
C13 O2 H2A 109.5
C20 O3 Mn1 113.91(14)
C26 O4 H4A 109.5
C5 N1 C1 118.4(2)
C5 N1 Mn1 126.56(16)
C1 N1 Mn1 114.98(14)
C6 N2 N4 116.92(18)
C6 N2 Mn1 124.63(15)
N4 N2 Mn1 118.34(13)
C6 N3 H3A 120.1
C6 N3 H3B 120.0
H3A N3 H3B 119.9
C7 N4 N2 110.61(17)
C18 N5 C14 118.0(2)
C18 N5 Mn1 126.52(16)
C14 N5 Mn1 115.39(14)
C19 N6 H6A 120.1
C19 N6 H6B 119.9
H6A N6 H6B 120.0
C19 N7 N8 116.90(18)
C19 N7 Mn1 123.76(14)
N8 N7 Mn1 118.28(13)
C20 N8 N7 110.70(18)
N1 C1 C2 122.0(2)
N1 C1 C6 115.17(19)
C2 C1 C6 122.9(2)
C3 C2 C1 118.8(2)
C3 C2 H2 120.6
C1 C2 H2 120.6
C4 C3 C2 119.4(2)
C4 C3 H3 120.3
C2 C3 H3 120.3
C3 C4 C5 118.5(2)
C3 C4 H4 120.8
C5 C4 H4 120.8
N1 C5 C4 123.0(2)
N1 C5 H5 118.5
C4 C5 H5 118.5
N2 C6 N3 125.5(2)
N2 C6 C1 114.53(19)
N3 C6 C1 119.87(19)
O1 C7 N4 124.5(2)
O1 C7 C8 119.82(19)
N4 C7 C8 115.58(19)
C9 C8 C13 118.1(2)
C9 C8 C7 119.1(2)
C13 C8 C7 122.7(2)
C10 C9 C8 121.5(2)
C10 C9 H9 119.2
C8 C9 H9 119.2
C9 C10 C11 120.0(2)
C9 C10 H10 120.0
C11 C10 H10 120.0
C12 C11 C10 120.2(2)
C12 C11 H11 119.9
C10 C11 H11 119.9
C11 C12 C13 120.3(2)
C11 C12 H12 119.8
C13 C12 H12 119.8
O2 C13 C12 117.8(2)
O2 C13 C8 122.3(2)
C12 C13 C8 119.9(2)
N5 C14 C15 122.3(2)
N5 C14 C19 115.11(19)
C15 C14 C19 122.5(2)
C14 C15 C16 118.7(2)
C14 C15 H15 120.6
C16 C15 H15 120.6
C17 C16 C15 119.0(2)
C17 C16 H16 120.5
C15 C16 H16 120.5
C16 C17 C18 118.9(2)
C16 C17 H17 120.6
C18 C17 H17 120.6
N5 C18 C17 123.0(2)
N5 C18 H18 118.5
C17 C18 H18 118.5
N7 C19 N6 125.8(2)
N7 C19 C14 114.38(19)
N6 C19 C14 119.8(2)
O3 C20 N8 124.7(2)
O3 C20 C21 119.6(2)
N8 C20 C21 115.63(19)
C22 C21 C26 118.7(2)
C22 C21 C20 119.5(2)
C26 C21 C20 121.6(2)
C23 C22 C21 121.5(2)
C23 C22 H22 119.2
C21 C22 H22 119.2
C22 C23 C24 119.3(2)
C22 C23 H23 120.4
C24 C23 H23 120.4
C25 C24 C23 120.6(2)
C25 C24 H24 119.7
C23 C24 H24 119.7
C24 C25 C26 120.7(2)
C24 C25 H25 119.7
C26 C25 H25 119.7
O4 C26 C25 118.0(2)
O4 C26 C21 122.8(2)
C25 C26 C21 119.2(2)

loop_
_geom_bond_atom_site_label_1
_geom_bond_atom_site_label_2
_geom_bond_distance
Mn1 N2 2.1488(18)
Mn1 N7 2.1517(18)
Mn1 O1 2.1868(16)
Mn1 O3 2.1915(16)
Mn1 N5 2.3223(19)
Mn1 N1 2.3461(19)
O1 C7 1.289(3)
O2 C13 1.356(3)
O2 H2A 0.8410
O3 C20 1.288(3)
O4 C26 1.349(3)
O4 H4A 0.8398
N1 C5 1.334(3)
N1 C1 1.351(3)
N2 C6 1.296(3)
N2 N4 1.395(3)
N3 C6 1.342(3)
N3 H3A 0.8795
N3 H3B 0.8798
N4 C7 1.328(3)
N5 C18 1.340(3)
N5 C14 1.348(3)
N6 C19 1.335(3)
N6 H6A 0.8795
N6 H6B 0.8797
N7 C19 1.301(3)
N7 N8 1.394(2)
N8 C20 1.324(3)
C1 C2 1.390(3)
C1 C6 1.491(3)
C2 C3 1.386(3)
C2 H2 0.9500
C3 C4 1.377(4)
C3 H3 0.9500
C4 C5 1.389(3)
C4 H4 0.9500
C5 H5 0.9500
C7 C8 1.487(3)
C8 C9 1.394(3)
C8 C13 1.415(3)
C9 C10 1.379(4)
C9 H9 0.9500
C10 C11 1.384(4)
C10 H10 0.9500
C11 C12 1.382(4)
C11 H11 0.9500
C12 C13 1.396(3)
C12 H12 0.9500
C14 C15 1.385(3)
C14 C19 1.493(3)
C15 C16 1.394(3)
C15 H15 0.9500
C16 C17 1.375(4)
C16 H16 0.9500
C17 C18 1.383(4)
C17 H17 0.9500
C18 H18 0.9500
C20 C21 1.490(3)
C21 C22 1.398(3)
C21 C26 1.412(3)
C22 C23 1.384(4)
C22 H22 0.9500
C23 C24 1.389(4)
C23 H23 0.9500
C24 C25 1.379(4)
C24 H24 0.9500
C25 C26 1.402(3)
C25 H25 0.9500

loop_
_geom_hbond_atom_site_label_D
_geom_hbond_atom_site_label_H
_geom_hbond_atom_site_label_A
_geom_hbond_site_symmetry_A
_geom_hbond_distance_DH
_geom_hbond_distance_HA
_geom_hbond_distance_DA
_geom_hbond_angle_DHA
O2 H2A N4 . 0.84 1.82 2.564(2) 146
O4 H4A N8 . 0.84 1.80 2.541(2) 147
N3 H3A O2 2_654 0.88 2.37 3.072(3) 137
N3 H3B O3 3_655 0.88 2.20 2.847(2) 130.
N6 H6A O4 2_655 0.88 2.44 3.065(3) 129
N6 H6B O1 3_665 0.88 2.19 2.907(3) 138
